data_7128898
loop_
_publ_author_name
'Zhong, Kaipeng'
'Lu, Siyu'
'Guo, Wenting'
'Su, Junxia'
'Sun, Shihao'
'Hai, Jun'
'Wang, Baodui'

_publ_section_title
;
 NIR emissive light-harvesting systems through perovskite passivation and
 sequential energy transfer for third-level fingerprint imaging.
;
_journal_issue 74
_journal_name_full 'Chemical communications (Cambridge, England)'
_journal_page_first 9434
_journal_page_last 9437
_journal_paper_doi 10.1039/d1cc03006j
_journal_volume 57
_journal_year 2021
_chemical_formula_moiety 'C59 H51 O18 Zn, 2(C3 H7 N O)'
_chemical_formula_sum 'C65 H66 N2 O20 Zn'
_chemical_formula_weight 1260.56
_space_group_crystal_system triclinic
_space_group_IT_number 2
_space_group_name_Hall '-P 1'
_space_group_name_H-M_alt 'P -1'
_atom_sites_solution_hydrogens mixed
_atom_sites_solution_primary iterative
_audit_creation_date 2019-04-10
_audit_creation_method
;
Olex2 1.2
(compiled 2018.05.29 svn.r3508 for OlexSys, GUI svn.r5506)
;
_audit_update_record
;
2021-04-12 deposited with the CCDC.	2021-08-25 downloaded from the CCDC.
;
_cell_angle_alpha 101.724(5)
_cell_angle_beta 90.576(5)
_cell_angle_gamma 109.974(6)
_cell_formula_units_Z 2
_cell_length_a 12.3750(9)
_cell_length_b 13.3822(8)
_cell_length_c 20.4459(13)
_cell_measurement_reflns_used 2527
_cell_measurement_temperature 291.4(4)
_cell_measurement_theta_max 24.7420
_cell_measurement_theta_min 3.7620
_cell_volume 3104.2(4)
_computing_cell_refinement
;
CrysAlisPro, Agilent Technologies,
Version 1.171.37.33 (release 27-03-2014 CrysAlis171 .NET)
(compiled Mar 27 2014,17:12:48)
;
_computing_data_collection
;
CrysAlisPro, Agilent Technologies,
Version 1.171.37.33 (release 27-03-2014 CrysAlis171 .NET)
(compiled Mar 27 2014,17:12:48)
;
_computing_data_reduction
;
CrysAlisPro, Agilent Technologies,
Version 1.171.37.33 (release 27-03-2014 CrysAlis171 .NET)
(compiled Mar 27 2014,17:12:48)
;
_computing_molecular_graphics 'Olex2 (Dolomanov et al., 2009)'
_computing_publication_material 'Olex2 (Dolomanov et al., 2009)'
_computing_structure_refinement 'ShelXL (Sheldrick, 2015)'
_computing_structure_solution
;
Superflip (Palatinus & Chapuis, 2007;Palatinus & van der Lee, 2008;
Palatinus et al., 2012)
;
_diffrn_ambient_environment air
_diffrn_ambient_temperature 291.4(4)
_diffrn_detector 'CCD plate'
_diffrn_detector_area_resol_mean 16.0733
_diffrn_detector_type Eos
_diffrn_measured_fraction_theta_full 0.995
_diffrn_measured_fraction_theta_max 0.995
_diffrn_measurement_details
;
#__ type_ start__ end____ width___ exp.time_
  1 omega  -48.00  -12.00   1.0000   16.0000
omega____ theta____ kappa____ phi______ frames
    -       22.7867  -57.0000   60.0000 36

#__ type_ start__ end____ width___ exp.time_
  2 omega  -48.00   32.00   1.0000   16.0000
omega____ theta____ kappa____ phi______ frames
    -       22.7867  -57.0000   90.0000 80

#__ type_ start__ end____ width___ exp.time_
  3 omega  -17.00   25.00   1.0000   16.0000
omega____ theta____ kappa____ phi______ frames
    -      -19.4273  -99.0000    0.0000 42

#__ type_ start__ end____ width___ exp.time_
  4 omega   -1.00   93.00   1.0000   16.0000
omega____ theta____ kappa____ phi______ frames
    -       22.7867   57.0000  -30.0000 94

#__ type_ start__ end____ width___ exp.time_
  5 omega  -10.00   27.00   1.0000   16.0000
omega____ theta____ kappa____ phi______ frames
    -       22.7867   77.0000 -180.0000 37

#__ type_ start__ end____ width___ exp.time_
  6 omega  -45.00   46.00   1.0000   16.0000
omega____ theta____ kappa____ phi______ frames
    -       22.7867  -57.0000 -180.0000 91
;
_diffrn_measurement_device 'four-circle diffractometer'
_diffrn_measurement_device_type 'SuperNova, Dual, Cu at zero, Eos'
_diffrn_measurement_method '\w scans'
_diffrn_orient_matrix_UB_11 0.0452592000
_diffrn_orient_matrix_UB_12 -0.0019314000
_diffrn_orient_matrix_UB_13 0.0207033000
_diffrn_orient_matrix_UB_21 -0.0397664000
_diffrn_orient_matrix_UB_22 -0.0437230000
_diffrn_orient_matrix_UB_23 0.0116202000
_diffrn_orient_matrix_UB_31 0.0108362000
_diffrn_orient_matrix_UB_32 -0.0377698000
_diffrn_orient_matrix_UB_33 -0.0264786000
_diffrn_radiation_monochromator mirror
_diffrn_radiation_probe x-ray
_diffrn_radiation_type MoK\a
_diffrn_radiation_wavelength 0.710
_diffrn_reflns_av_R_equivalents 0.0492
_diffrn_reflns_av_unetI/netI 0.1183
_diffrn_reflns_Laue_measured_fraction_full 0.995
_diffrn_reflns_Laue_measured_fraction_max 0.995
_diffrn_reflns_limit_h_max 12
_diffrn_reflns_limit_h_min -15
_diffrn_reflns_limit_k_max 16
_diffrn_reflns_limit_k_min -16
_diffrn_reflns_limit_l_max 23
_diffrn_reflns_limit_l_min -25
_diffrn_reflns_number 20011
_diffrn_reflns_point_group_measured_fraction_full 0.995
_diffrn_reflns_point_group_measured_fraction_max 0.995
_diffrn_reflns_theta_full 25.214
_diffrn_reflns_theta_max 25.993
_diffrn_reflns_theta_min 3.395
_diffrn_source 'SuperNova (Mo) X-ray Source'
_exptl_absorpt_coefficient_mu 0.473
_exptl_absorpt_correction_T_max 1.00000
_exptl_absorpt_correction_T_min 0.66176
_exptl_absorpt_correction_type multi-scan
_exptl_absorpt_process_details
;
CrysAlisPro, Agilent Technologies,
Version 1.171.37.33 (release 27-03-2014 CrysAlis171 .NET)
(compiled Mar 27 2014,17:12:48)
Empirical absorption correction using spherical harmonics,
 implemented in SCALE3 ABSPACK scaling algorithm.
;
_exptl_crystal_colour 'clear light colourless'
_exptl_crystal_colour_lustre clear
_exptl_crystal_colour_modifier light
_exptl_crystal_colour_primary colourless
_exptl_crystal_density_diffrn 1.349
_exptl_crystal_description block
_exptl_crystal_F_000 1320
_exptl_crystal_size_max 0.18
_exptl_crystal_size_mid 0.15
_exptl_crystal_size_min 0.12
_refine_diff_density_max 0.713
_refine_diff_density_min -0.867
_refine_diff_density_rms 0.077
_refine_ls_extinction_method none
_refine_ls_goodness_of_fit_ref 1.021
_refine_ls_hydrogen_treatment constr
_refine_ls_matrix_type full
_refine_ls_number_parameters 806
_refine_ls_number_reflns 12174
_refine_ls_number_restraints 6
_refine_ls_restrained_S_all 1.022
_refine_ls_R_factor_all 0.1785
_refine_ls_R_factor_gt 0.0959
_refine_ls_shift/su_max 0.000
_refine_ls_shift/su_mean 0.000
_refine_ls_structure_factor_coef Fsqd
_refine_ls_weighting_details 'w=1/[\s^2^(Fo^2^)+(0.1128P)^2^+4.3029P] where P=(Fo^2^+2Fc^2^)/3'
_refine_ls_weighting_scheme calc
_refine_ls_wR_factor_gt 0.2288
_refine_ls_wR_factor_ref 0.2947
_reflns_Friedel_coverage 0.000
_reflns_number_gt 5831
_reflns_number_total 12174
_reflns_threshold_expression 'I > 2\s(I)'
_cod_data_source_file d1cc03006j2.cif
_cod_data_source_block zhongkp_0327
_cod_depositor_comments 'Adding full bibliography for 7128898.cif.'
_cod_database_code 7128898
_shelx_shelxl_version_number 2018/3
_shelx_space_group_comment
;
The symmetry employed for this shelxl refinement is uniquely defined
by the following loop, which should always be used as a source of
symmetry information in preference to the above space-group names.
They are only intended as comments.
;
_reflns_odcompleteness_completeness 99.36
_reflns_odcompleteness_iscentric 1
_reflns_odcompleteness_theta 26.32
_olex2_refinement_description
;
1. Fixed Uiso
 At 1.2 times of:
  All C(H) groups, All C(H,H) groups
 At 1.5 times of:
  All C(H,H,H) groups, All O(H,H) groups
2. Uiso/Uaniso restraints and constraints
Uanis(O80) \\sim Ueq: with sigma of 0.005 and sigma for terminal atoms of 0.01
3.a Rotating group:
 O21(H21A,H21B), O9(H9A,H9B)
3.b Secondary CH2 refined with riding coordinates:
 C15(H15A,H15B), C24(H24A,H24B), C33(H33A,H33B), C41(H41A,H41B), C3CA(H3CA,H3CB)
3.c Aromatic/amide H refined with riding coordinates:
 C31(H31), C34(H34), C8BA(H8BA), C2AA(H2AA), C18(H18), C25(H25), C27(H27),
 C32(H32), C5BA(H5BA), C45(H45), C3AA(H3AA), C5AA(H5AA), C19(H19), C2CA(H2CA),
 C49(H49), C53(H53), C62(H62), C77(H77)
3.d Idealised Me refined as rotating group:
 C38(H38A,H38B,H38C), C3BA(H3BA,H3BB,H3BC), C4BA(H4BA,H4BB,H4BC), C6BA(H6BA,
 H6BB,H6BC), C52(H52A,H52B,H52C), C56(H56A,H56B,H56C), C59(H59A,H59B,H59C),
 C69(H69A,H69B,H69C), C72(H72A,H72B,H72C), C74(H74A,H74B,H74C), C8CA(H8CA,H8CB,
 H8CC)
;
_olex2_date_sample_data_collection 2019-04-09
_olex2_submission_special_instructions 'No special instructions were received'

loop_
_space_group_symop_operation_xyz
'x, y, z'
'-x, -y, -z'

loop_
_atom_site_label
_atom_site_type_symbol
_atom_site_fract_x
_atom_site_fract_y
_atom_site_fract_z
_atom_site_U_iso_or_equiv
_atom_site_adp_type
_atom_site_occupancy
_atom_site_site_symmetry_order
_atom_site_calc_flag
_atom_site_refinement_flags_posn
_atom_site_refinement_flags_adp
_atom_site_refinement_flags_occupancy
_atom_site_disorder_assembly
_atom_site_disorder_group
Zn1 Zn 0.03826(7) 0.12616(6) 0.42833(4) 0.0613(3) Uani 1 1 d . . . . .
O2 O 0.1988(4) 0.1606(4) 0.4211(2) 0.0645(13) Uani 1 1 d . . . . .
O4 O -0.0590(5) -0.0303(4) 0.3920(3) 0.0914(18) Uani 1 1 d . . . . .
O5 O 0.2347(3) 0.0429(3) 0.4730(2) 0.0557(11) Uani 1 1 d . . . . .
O7 O 0.6376(4) 0.0378(4) 0.4634(3) 0.0710(14) Uani 1 1 d . . . . .
O6CA O 0.3679(4) 0.5860(4) 0.4512(2) 0.0679(13) Uani 1 1 d . . . . .
O11 O -0.0464(5) 0.0590(4) 0.3145(3) 0.0945(19) Uani 1 1 d . . . . .
O13 O 0.5395(5) 0.3671(4) 0.1161(2) 0.0746(15) Uani 1 1 d . . . . .
O16 O 0.7753(4) 0.1691(5) 0.4325(3) 0.0926(19) Uani 1 1 d . . . . .
O17 O 0.3980(5) 0.8978(4) 0.3045(3) 0.0760(15) Uani 1 1 d . . . . .
O20 O -0.1254(4) 0.2939(4) 0.2028(2) 0.0651(13) Uani 1 1 d . . . . .
O21 O 0.0078(4) 0.2630(4) 0.4283(3) 0.0723(14) Uani 1 1 d . . . . .
H21A H -0.065805 0.250064 0.422150 0.108 Uiso 1 1 d GR . . . .
H21B H 0.035106 0.288896 0.393822 0.108 Uiso 1 1 d GR . . . .
O23 O 0.1696(5) 0.0417(5) 0.1800(3) 0.0873(17) Uani 1 1 d . . . . .
O9AA O 0.1048(5) 0.6117(4) 0.1084(3) 0.0855(16) Uani 1 1 d . . . . .
O1BA O -0.0304(5) 0.6507(4) 0.3660(3) 0.0871(17) Uani 1 1 d . . . . .
O2BA O 0.5419(7) 0.7315(6) 0.1029(3) 0.120(3) Uani 1 1 d . . . . .
C31 C 0.4185(5) 0.2479(4) 0.3913(3) 0.0446(14) Uani 1 1 d . . . . .
H31 H 0.363260 0.277645 0.382958 0.053 Uiso 1 1 calc R . . . .
C34 C 0.6298(5) 0.4928(4) 0.2595(3) 0.0395(13) Uani 1 1 d . . . . .
H34 H 0.653215 0.494374 0.216562 0.047 Uiso 1 1 calc R . . . .
C0AA C 0.5909(5) 0.3927(4) 0.2784(3) 0.0401(13) Uani 1 1 d . . . . .
C37 C 0.6352(5) 0.5900(4) 0.3016(3) 0.0414(13) Uani 1 1 d . . . . .
O40 O 0.1464(6) 0.2765(6) -0.0083(3) 0.103(2) Uani 1 1 d . . . . .
C42 C 0.5604(5) 0.3928(4) 0.3445(3) 0.0400(13) Uani 1 1 d . . . . .
C43 C 0.5292(5) 0.2932(4) 0.3731(3) 0.0421(13) Uani 1 1 d . . . . .
O46 O 0.6629(7) 0.8969(6) 0.1162(4) 0.127(3) Uani 1 1 d . . . . .
C48 C 0.3870(5) 0.1582(4) 0.4222(3) 0.0407(13) Uani 1 1 d . . . . .
C50 C 0.2658(5) 0.1155(5) 0.4404(3) 0.0480(15) Uani 1 1 d . . . . .
C1 C 0.6847(5) 0.6919(5) 0.2773(3) 0.0434(14) Uani 1 1 d . . . . .
C8BA C 0.4715(5) 0.1165(4) 0.4351(3) 0.0438(14) Uani 1 1 d . . . . .
H8BA H 0.452657 0.056963 0.455145 0.053 Uiso 1 1 calc R . . . .
C6 C 0.5946(5) 0.5881(4) 0.3659(3) 0.0415(13) Uani 1 1 d . . . . .
C8 C 0.5826(5) 0.1619(5) 0.4189(3) 0.0428(14) Uani 1 1 d . . . . .
C7CA C 0.4628(5) 0.2450(4) 0.1856(3) 0.0436(14) Uani 1 1 d . . . . .
C12 C 0.4800(5) 0.7151(4) 0.3940(3) 0.0443(14) Uani 1 1 d . . . . .
C2AA C 0.4878(6) 0.7929(5) 0.3569(3) 0.0499(15) Uani 1 1 d . . . . .
H2AA H 0.558589 0.827449 0.341632 0.060 Uiso 1 1 calc R . . . .
C15 C 0.5775(5) 0.2894(4) 0.2270(3) 0.0440(14) Uani 1 1 d . . . . .
H15A H 0.639194 0.304327 0.197459 0.053 Uiso 1 1 calc R . . . .
H15B H 0.584415 0.234696 0.249768 0.053 Uiso 1 1 calc R . . . .
C18 C 0.6100(5) 0.2499(5) 0.3870(3) 0.0470(14) Uani 1 1 d . . . . .
H18 H 0.684682 0.279376 0.374967 0.056 Uiso 1 1 calc R . . . .
N20 N 0.2131(7) 0.4229(5) 0.2732(3) 0.0750(19) Uani 1 1 d . . . . .
C7AA C -0.0554(6) 0.2876(5) 0.1522(3) 0.0519(16) Uani 1 1 d . . . . .
C24 C 0.5842(5) 0.6879(5) 0.4123(3) 0.0484(15) Uani 1 1 d . . . . .
H24A H 0.580134 0.676194 0.457624 0.058 Uiso 1 1 calc R . . . .
H24B H 0.653350 0.750064 0.411932 0.058 Uiso 1 1 calc R . . . .
C25 C 0.5591(5) 0.4886(5) 0.3850(3) 0.0455(14) Uani 1 1 d . . . . .
H25 H 0.533009 0.486352 0.427405 0.055 Uiso 1 1 calc R . . . .
C27 C 0.7771(5) 0.7796(5) 0.3125(3) 0.0492(15) Uani 1 1 d . . . . .
H27 H 0.810056 0.773296 0.351845 0.059 Uiso 1 1 calc R . . . .
C29 C 0.6745(6) 0.1233(5) 0.4381(3) 0.0533(16) Uani 1 1 d . . . . .
C32 C 0.3709(5) 0.1624(5) 0.2014(3) 0.0509(15) Uani 1 1 d . . . . .
H32 H 0.381657 0.132167 0.237012 0.061 Uiso 1 1 calc R . . . .
C5BA C 0.6401(6) 0.7029(5) 0.2176(3) 0.0516(15) Uani 1 1 d . . . . .
H5BA H 0.578275 0.645385 0.192932 0.062 Uiso 1 1 calc R . . . .
O36 O 0.0635(6) 0.3910(5) 0.3394(4) 0.107(2) Uani 1 1 d . . . . .
C38 C -0.1544(7) 0.2106(7) 0.2400(4) 0.083(2) Uani 1 1 d . . . . .
H38A H -0.200554 0.142488 0.211286 0.124 Uiso 1 1 calc GR . . . .
H38B H -0.197058 0.228722 0.276650 0.124 Uiso 1 1 calc GR . . . .
H38C H -0.084974 0.204328 0.257106 0.124 Uiso 1 1 calc GR . . . .
C39 C 0.2880(6) 0.7713(5) 0.3638(3) 0.0546(17) Uani 1 1 d . . . . .
C0CA C -0.0295(5) 0.5463(5) 0.1849(4) 0.0556(17) Uani 1 1 d . . . . .
C44 C 0.3716(6) 0.6640(5) 0.4151(3) 0.0507(16) Uani 1 1 d . . . . .
C45 C 0.7751(6) 0.8830(5) 0.2303(4) 0.0610(18) Uani 1 1 d . . . . .
H45 H 0.805239 0.946303 0.214184 0.073 Uiso 1 1 calc R . . . .
C47 C 0.8218(6) 0.8765(5) 0.2909(3) 0.0542(16) Uani 1 1 d . . . . .
C6AA C 0.4446(6) 0.2870(5) 0.1313(3) 0.0565(17) Uani 1 1 d . . . . .
C9BA C 0.3955(6) 0.8207(5) 0.3419(3) 0.0532(16) Uani 1 1 d . . . . .
C4CA C 0.6850(6) 0.7967(5) 0.1941(3) 0.0547(16) Uani 1 1 d . . . . .
C5CA C -0.0409(6) 0.3644(5) 0.1117(4) 0.0547(16) Uani 1 1 d . . . . .
O9 O -0.0056(8) 0.1250(6) 0.5203(3) 0.132(3) Uani 1 1 d . . . . .
H9A H -0.056392 0.155250 0.527784 0.198 Uiso 1 1 d GR . . . .
H9B H 0.051566 0.165638 0.548730 0.198 Uiso 1 1 d GR . . . .
C1AA C 0.0677(6) 0.2091(6) 0.0860(4) 0.064(2) Uani 1 1 d . . . . .
C3AA C -0.0011(6) 0.2123(5) 0.1385(4) 0.0581(18) Uani 1 1 d . . . . .
H3AA H -0.011029 0.162093 0.165465 0.070 Uiso 1 1 calc R . . . .
C4AA C 0.2629(6) 0.1231(5) 0.1660(3) 0.0546(16) Uani 1 1 d . . . . .
C5AA C 0.2781(6) 0.6926(5) 0.4010(3) 0.0562(17) Uani 1 1 d . . . . .
H5AA H 0.207391 0.658895 0.416647 0.067 Uiso 1 1 calc R . . . .
C19 C -0.0642(6) 0.5565(5) 0.2483(4) 0.0564(17) Uani 1 1 d . . . . .
H19 H -0.133599 0.506778 0.256326 0.068 Uiso 1 1 calc R . . . .
C22 C 0.2454(6) 0.1666(5) 0.1123(4) 0.0596(18) Uani 1 1 d . . . . .
C8AA C 0.0009(6) 0.6388(6) 0.3008(4) 0.0589(17) Uani 1 1 d . . . . .
C0BA C 0.0749(6) 0.6245(6) 0.1747(4) 0.0604(18) Uani 1 1 d . . . . .
C28 C 0.1051(6) 0.7141(5) 0.2907(4) 0.0546(17) Uani 1 1 d . . . . .
C3BA C 0.2157(11) 0.6728(11) 0.0967(6) 0.174(7) Uani 1 1 d . . . . .
H3BA H 0.224174 0.658481 0.049468 0.260 Uiso 1 1 calc GR . . . .
H3BB H 0.270775 0.653176 0.119789 0.260 Uiso 1 1 calc GR . . . .
H3BC H 0.228772 0.748855 0.112797 0.260 Uiso 1 1 calc GR . . . .
C4BA C 0.2609(6) 0.5330(7) 0.4756(4) 0.079(2) Uani 1 1 d . . . . .
H4BA H 0.202190 0.500049 0.438902 0.118 Uiso 1 1 calc GR . . . .
H4BB H 0.240226 0.585326 0.507444 0.118 Uiso 1 1 calc GR . . . .
H4BC H 0.268200 0.477681 0.496954 0.118 Uiso 1 1 calc GR . . . .
C33 C 0.1833(6) 0.7988(5) 0.3485(4) 0.0645(19) Uani 1 1 d . . . . .
H33A H 0.207851 0.869781 0.337211 0.077 Uiso 1 1 calc R . . . .
H33B H 0.140838 0.802516 0.388009 0.077 Uiso 1 1 calc R . . . .
C6BA C 0.5211(11) 0.4197(8) 0.0656(5) 0.130(4) Uani 1 1 d . . . . .
H6BA H 0.501373 0.368693 0.023132 0.195 Uiso 1 1 calc GR . . . .
H6BB H 0.590249 0.479480 0.063417 0.195 Uiso 1 1 calc GR . . . .
H6BC H 0.459246 0.446584 0.076174 0.195 Uiso 1 1 calc GR . . . .
N7BA N 0.6602(7) 0.1103(6) 0.0023(4) 0.100(2) Uani 1 1 d . . . . .
C41 C -0.0969(6) 0.4505(5) 0.1277(3) 0.0573(17) Uani 1 1 d . . . . .
H41A H -0.174500 0.417179 0.139910 0.069 Uiso 1 1 calc R . . . .
H41B H -0.102780 0.477830 0.087856 0.069 Uiso 1 1 calc R . . . .
C1CA C 0.0792(6) 0.2817(7) 0.0446(4) 0.068(2) Uani 1 1 d . . . . .
C2CA C 0.1381(6) 0.7047(5) 0.2255(4) 0.0636(19) Uani 1 1 d . . . . .
H2CA H 0.206207 0.755687 0.216922 0.076 Uiso 1 1 calc R . . . .
C3CA C 0.1283(6) 0.1255(6) 0.0713(4) 0.072(2) Uani 1 1 d . . . . .
H3CA H 0.139484 0.110919 0.023888 0.086 Uiso 1 1 calc R . . . .
H3CB H 0.079766 0.057729 0.081937 0.086 Uiso 1 1 calc R . . . .
C49 C 0.0252(7) 0.3583(6) 0.0581(4) 0.0652(19) Uani 1 1 d . . . . .
H49 H 0.033847 0.406952 0.030215 0.078 Uiso 1 1 calc R . . . .
C52 C -0.1032(7) 0.5585(7) 0.3865(4) 0.087(3) Uani 1 1 d . . . . .
H52A H -0.180766 0.540427 0.367838 0.131 Uiso 1 1 calc GR . . . .
H52B H -0.101094 0.573701 0.434562 0.131 Uiso 1 1 calc GR . . . .
H52C H -0.077632 0.498277 0.371203 0.131 Uiso 1 1 calc GR . . . .
C53 C 0.3371(6) 0.2472(5) 0.0954(3) 0.0604(19) Uani 1 1 d . . . . .
H53 H 0.326764 0.275877 0.059040 0.073 Uiso 1 1 calc R . . . .
C56 C 0.1792(8) 0.0019(8) 0.2373(5) 0.105(3) Uani 1 1 d . . . . .
H56A H 0.239511 -0.028308 0.233714 0.158 Uiso 1 1 calc GR . . . .
H56B H 0.107422 -0.053697 0.241207 0.158 Uiso 1 1 calc GR . . . .
H56C H 0.197068 0.060353 0.276330 0.158 Uiso 1 1 calc GR . . . .
C58 C 0.6256(10) 0.8051(8) 0.1322(4) 0.086(3) Uani 1 1 d . . . . .
C59 C 0.4961(8) 0.9350(6) 0.2699(5) 0.083(2) Uani 1 1 d . . . . .
H59A H 0.504068 0.874625 0.238347 0.125 Uiso 1 1 calc GR . . . .
H59B H 0.563377 0.968171 0.301219 0.125 Uiso 1 1 calc GR . . . .
H59C H 0.488017 0.987614 0.246386 0.125 Uiso 1 1 calc GR . . . .
C62 C 0.1201(8) 0.4349(7) 0.2974(5) 0.081(2) Uani 1 1 d . . . . .
H62 H 0.093305 0.482627 0.280757 0.098 Uiso 1 1 calc R . . . .
C69 C 0.2726(10) 0.4840(11) 0.2267(6) 0.145(5) Uani 1 1 d . . . . .
H69A H 0.227348 0.522720 0.212639 0.218 Uiso 1 1 calc GR . . . .
H69B H 0.284859 0.435381 0.188453 0.218 Uiso 1 1 calc GR . . . .
H69C H 0.345723 0.535009 0.247860 0.218 Uiso 1 1 calc GR . . . .
C72 C 0.7566(11) 0.0779(10) -0.0044(6) 0.141(5) Uani 1 1 d . . . . .
H72A H 0.731399 -0.000072 -0.017984 0.212 Uiso 1 1 calc GR . . . .
H72B H 0.802323 0.101743 0.037760 0.212 Uiso 1 1 calc GR . . . .
H72C H 0.801979 0.109826 -0.037661 0.212 Uiso 1 1 calc GR . . . .
C74 C 0.2531(15) 0.3476(12) 0.2942(6) 0.192(8) Uani 1 1 d . . . . .
H74A H 0.327811 0.385064 0.318291 0.288 Uiso 1 1 calc GR . . . .
H74B H 0.258673 0.295243 0.255871 0.288 Uiso 1 1 calc GR . . . .
H74C H 0.200306 0.310815 0.323039 0.288 Uiso 1 1 calc GR . . . .
C77 C 0.553(3) 0.0851(14) -0.0445(12) 0.38(3) Uani 1 1 d . . . . .
H77 H 0.512960 0.028466 -0.080300 0.455 Uiso 1 1 calc R . . . .
O80 O 0.541(2) 0.1588(18) -0.0193(11) 0.317(10) Uani 1 1 d . U . . .
C9CA C -0.0877(6) -0.0270(6) 0.3335(4) 0.0622(18) Uani 1 1 d . . . . .
C8CA C 0.6560(12) 0.1545(12) 0.0723(8) 0.209(9) Uani 1 1 d . . . . .
H8CA H 0.616969 0.096342 0.093932 0.314 Uiso 1 1 calc GR . . . .
H8CB H 0.615164 0.204622 0.076555 0.314 Uiso 1 1 calc GR . . . .
H8CC H 0.733158 0.191998 0.093151 0.314 Uiso 1 1 calc GR . . . .
C3 C 0.1251(16) 0.3005(18) -0.0646(8) 0.223(10) Uani 1 1 d . . . . .

loop_
_atom_site_aniso_label
_atom_site_aniso_U_11
_atom_site_aniso_U_22
_atom_site_aniso_U_33
_atom_site_aniso_U_23
_atom_site_aniso_U_13
_atom_site_aniso_U_12
Zn1 0.0466(5) 0.0605(5) 0.0782(6) 0.0253(4) 0.0057(4) 0.0148(4)
O2 0.044(3) 0.078(3) 0.085(3) 0.041(3) 0.005(2) 0.024(2)
O4 0.073(4) 0.087(4) 0.094(4) 0.037(3) -0.021(3) -0.007(3)
O5 0.031(2) 0.060(3) 0.082(3) 0.035(2) 0.008(2) 0.0110(19)
O7 0.044(3) 0.073(3) 0.111(4) 0.054(3) 0.013(3) 0.021(2)
O6CA 0.057(3) 0.075(3) 0.069(3) 0.036(3) 0.005(2) 0.009(2)
O11 0.084(4) 0.052(3) 0.138(5) 0.037(3) -0.021(4) 0.004(3)
O13 0.085(4) 0.075(3) 0.054(3) 0.029(2) -0.010(3) 0.008(3)
O16 0.046(3) 0.120(4) 0.145(5) 0.085(4) 0.030(3) 0.039(3)
O17 0.073(4) 0.065(3) 0.107(4) 0.040(3) 0.025(3) 0.033(3)
O20 0.069(3) 0.062(3) 0.073(3) 0.028(2) 0.005(3) 0.027(2)
O21 0.059(3) 0.080(3) 0.083(4) 0.031(3) 0.004(3) 0.024(3)
O23 0.066(4) 0.088(4) 0.088(4) 0.019(3) -0.011(3) 0.003(3)
O9AA 0.095(4) 0.079(4) 0.071(4) 0.027(3) 0.017(3) 0.010(3)
O1BA 0.077(4) 0.086(4) 0.078(4) 0.008(3) 0.027(3) 0.008(3)
O2BA 0.161(7) 0.120(5) 0.068(4) 0.028(4) -0.050(4) 0.032(5)
C31 0.039(3) 0.042(3) 0.049(4) 0.011(3) -0.005(3) 0.010(3)
C34 0.032(3) 0.052(3) 0.034(3) 0.012(2) -0.003(2) 0.012(2)
C0AA 0.034(3) 0.043(3) 0.042(3) 0.008(2) -0.004(2) 0.013(2)
C37 0.035(3) 0.046(3) 0.040(3) 0.013(3) -0.006(3) 0.009(2)
O40 0.099(5) 0.156(6) 0.083(4) 0.021(4) 0.012(4) 0.083(4)
C42 0.036(3) 0.042(3) 0.040(3) 0.014(2) -0.002(2) 0.009(2)
C43 0.040(3) 0.044(3) 0.040(3) 0.011(2) -0.002(3) 0.011(3)
O46 0.154(7) 0.124(5) 0.113(5) 0.074(5) -0.032(5) 0.035(5)
C48 0.030(3) 0.045(3) 0.040(3) 0.009(2) 0.002(2) 0.005(2)
C50 0.043(4) 0.047(4) 0.050(4) 0.009(3) -0.001(3) 0.011(3)
C1 0.042(3) 0.048(3) 0.042(3) 0.014(3) 0.005(3) 0.017(3)
C8BA 0.047(4) 0.043(3) 0.044(3) 0.013(3) 0.002(3) 0.017(3)
C6 0.041(3) 0.042(3) 0.039(3) 0.011(2) -0.003(3) 0.012(3)
C8 0.035(3) 0.047(3) 0.047(3) 0.013(3) 0.006(3) 0.014(3)
C7CA 0.048(4) 0.044(3) 0.041(3) 0.005(3) -0.002(3) 0.021(3)
C12 0.045(4) 0.037(3) 0.040(3) -0.002(2) -0.003(3) 0.007(3)
C2AA 0.052(4) 0.041(3) 0.049(4) 0.005(3) 0.005(3) 0.010(3)
C15 0.044(3) 0.043(3) 0.045(3) 0.009(3) -0.001(3) 0.016(3)
C18 0.037(3) 0.052(4) 0.053(4) 0.019(3) 0.011(3) 0.012(3)
N20 0.078(5) 0.087(5) 0.072(4) -0.007(3) -0.021(4) 0.058(4)
C7AA 0.046(4) 0.051(4) 0.060(4) 0.012(3) -0.007(3) 0.019(3)
C24 0.048(4) 0.045(3) 0.042(3) 0.006(3) -0.006(3) 0.005(3)
C25 0.044(4) 0.056(4) 0.035(3) 0.015(3) 0.003(3) 0.012(3)
C27 0.043(4) 0.054(4) 0.050(4) 0.022(3) -0.005(3) 0.010(3)
C29 0.039(4) 0.069(4) 0.057(4) 0.026(3) 0.014(3) 0.019(3)
C32 0.051(4) 0.052(4) 0.053(4) 0.006(3) -0.004(3) 0.026(3)
C5BA 0.049(4) 0.059(4) 0.042(4) 0.012(3) -0.004(3) 0.013(3)
O36 0.112(5) 0.105(5) 0.099(5) 0.038(4) -0.014(4) 0.025(4)
C38 0.076(6) 0.096(6) 0.090(6) 0.054(5) 0.013(5) 0.031(5)
C39 0.055(4) 0.045(4) 0.055(4) -0.004(3) 0.002(3) 0.015(3)
C0CA 0.039(4) 0.050(4) 0.086(5) 0.025(3) 0.001(3) 0.022(3)
C44 0.057(4) 0.045(3) 0.038(3) 0.001(3) -0.005(3) 0.006(3)
C45 0.062(5) 0.057(4) 0.075(5) 0.034(4) 0.017(4) 0.024(3)
C47 0.046(4) 0.058(4) 0.060(4) 0.023(3) 0.000(3) 0.016(3)
C6AA 0.068(5) 0.047(4) 0.054(4) 0.008(3) -0.001(3) 0.022(3)
C9BA 0.059(4) 0.041(3) 0.058(4) 0.007(3) 0.010(3) 0.017(3)
C4CA 0.065(5) 0.066(4) 0.047(4) 0.028(3) 0.006(3) 0.031(4)
C5CA 0.045(4) 0.056(4) 0.064(4) 0.015(3) -0.008(3) 0.018(3)
O9 0.200(8) 0.169(7) 0.102(5) 0.070(5) 0.068(5) 0.134(7)
C1AA 0.054(4) 0.068(5) 0.069(5) 0.001(4) -0.025(4) 0.028(4)
C3AA 0.058(4) 0.048(4) 0.066(5) 0.012(3) -0.017(4) 0.016(3)
C4AA 0.051(4) 0.051(4) 0.059(4) 0.005(3) 0.001(3) 0.018(3)
C5AA 0.048(4) 0.061(4) 0.051(4) 0.007(3) 0.009(3) 0.011(3)
C19 0.040(4) 0.058(4) 0.076(5) 0.024(3) 0.013(3) 0.017(3)
C22 0.062(5) 0.051(4) 0.068(5) -0.004(3) -0.016(4) 0.033(3)
C8AA 0.045(4) 0.068(4) 0.071(5) 0.018(4) 0.011(4) 0.028(3)
C0BA 0.069(5) 0.058(4) 0.065(5) 0.028(3) 0.012(4) 0.026(4)
C28 0.048(4) 0.046(4) 0.077(5) 0.019(3) 0.008(3) 0.022(3)
C3BA 0.153(12) 0.170(12) 0.119(10) 0.026(8) 0.069(9) -0.040(9)
C4BA 0.062(5) 0.093(6) 0.069(5) 0.042(4) -0.001(4) -0.002(4)
C33 0.055(4) 0.050(4) 0.083(5) 0.006(3) 0.009(4) 0.017(3)
C6BA 0.172(11) 0.107(8) 0.088(7) 0.058(6) -0.028(7) 0.001(7)
N7BA 0.094(6) 0.076(5) 0.118(7) -0.012(4) -0.007(5) 0.034(4)
C41 0.051(4) 0.062(4) 0.067(4) 0.024(3) -0.004(3) 0.024(3)
C1CA 0.051(4) 0.100(6) 0.061(5) 0.012(4) -0.004(4) 0.042(4)
C2CA 0.059(5) 0.050(4) 0.076(5) 0.021(4) 0.006(4) 0.009(3)
C3CA 0.068(5) 0.074(5) 0.075(5) -0.005(4) -0.028(4) 0.039(4)
C49 0.075(5) 0.074(5) 0.061(5) 0.028(4) 0.004(4) 0.037(4)
C52 0.078(6) 0.106(7) 0.070(5) 0.030(5) 0.016(5) 0.015(5)
C53 0.077(5) 0.058(4) 0.053(4) 0.007(3) -0.018(4) 0.034(4)
C56 0.077(6) 0.104(7) 0.126(9) 0.054(6) 0.021(6) 0.004(5)
C58 0.121(8) 0.098(7) 0.063(5) 0.033(5) 0.003(5) 0.061(6)
C59 0.088(6) 0.080(5) 0.108(7) 0.055(5) 0.028(5) 0.042(5)
C62 0.068(6) 0.095(6) 0.092(7) 0.027(5) -0.015(5) 0.037(5)
C69 0.110(9) 0.186(13) 0.144(11) 0.034(10) 0.051(9) 0.058(9)
C72 0.149(11) 0.144(10) 0.143(11) -0.003(8) 0.001(9) 0.087(9)
C74 0.31(2) 0.265(16) 0.112(9) 0.020(10) -0.004(11) 0.254(17)
C77 0.61(5) 0.114(12) 0.25(2) 0.132(15) -0.27(3) -0.12(2)
O80 0.327(13) 0.343(13) 0.292(13) 0.097(9) 0.008(9) 0.116(9)
C9CA 0.038(4) 0.058(4) 0.081(5) 0.016(4) 0.002(4) 0.005(3)
C8CA 0.134(12) 0.189(14) 0.231(18) -0.095(13) 0.004(12) 0.045(11)
C3 0.263(19) 0.43(3) 0.169(14) 0.194(17) 0.135(14) 0.28(2)

loop_
_atom_type_symbol
_atom_type_description
_atom_type_scat_dispersion_real
_atom_type_scat_dispersion_imag
_atom_type_scat_source
C C 0.0033 0.0016 'International Tables Vol C Tables 4.2.6.8 and 6.1.1.4'
H H 0.0000 0.0000 'International Tables Vol C Tables 4.2.6.8 and 6.1.1.4'
N N 0.0061 0.0033 'International Tables Vol C Tables 4.2.6.8 and 6.1.1.4'
O O 0.0106 0.0060 'International Tables Vol C Tables 4.2.6.8 and 6.1.1.4'
Zn Zn 0.2839 1.4301 'International Tables Vol C Tables 4.2.6.8 and 6.1.1.4'

loop_
_geom_angle_atom_site_label_1
_geom_angle_atom_site_label_2
_geom_angle_atom_site_label_3
_geom_angle
_geom_angle_site_symmetry_1
_geom_angle_site_symmetry_3
_geom_angle_publ_flag
O2 Zn1 O4 115.2(2) . . ?
O2 Zn1 O11 104.5(2) . . ?
O2 Zn1 O21 105.9(2) . . ?
O2 Zn1 O9 113.5(3) . . ?
O2 Zn1 C9CA 113.9(2) . . ?
O4 Zn1 O11 57.5(2) . . ?
O4 Zn1 C9CA 28.9(2) . . ?
O11 Zn1 C9CA 28.6(2) . . ?
O21 Zn1 O4 131.1(2) . . ?
O21 Zn1 O11 88.2(2) . . ?
O21 Zn1 C9CA 110.0(2) . . ?
O9 Zn1 O4 94.2(3) . . ?
O9 Zn1 O11 140.1(3) . . ?
O9 Zn1 O21 92.6(2) . . ?
O9 Zn1 C9CA 118.0(3) . . ?
C50 O2 Zn1 129.1(4) . . ?
C9CA O4 Zn1 100.7(4) . . ?
C44 O6CA C4BA 117.5(6) . . ?
C9CA O11 Zn1 82.5(5) . . ?
C6AA O13 C6BA 117.0(7) . . ?
C9BA O17 C59 117.2(6) . . ?
C7AA O20 C38 118.1(5) . . ?
C4AA O23 C56 118.6(6) . . ?
C3BA O9AA C0BA 117.8(7) . . ?
C8AA O1BA C52 118.7(6) . . ?
C43 C31 C48 121.9(6) . . ?
C37 C34 C0AA 123.3(5) . . ?
C34 C0AA C42 117.4(5) . . ?
C34 C0AA C15 119.5(5) . . ?
C42 C0AA C15 123.0(5) . . ?
C34 C37 C1 118.3(5) . . ?
C34 C37 C6 118.9(5) . . ?
C6 C37 C1 122.8(5) . . ?
C3 O40 C1CA 122.7(8) . . ?
C0AA C42 C43 122.7(5) . . ?
C25 C42 C0AA 119.1(5) . . ?
C25 C42 C43 118.3(5) . . ?
C31 C43 C42 119.9(5) . . ?
C18 C43 C31 118.3(5) . . ?
C18 C43 C42 121.6(5) . . ?
C31 C48 C50 118.1(5) . . ?
C8BA C48 C31 117.9(5) . . ?
C8BA C48 C50 124.0(5) . . ?
O2 C50 C48 115.0(5) . . ?
O5 C50 O2 123.5(6) . . ?
O5 C50 C48 121.5(6) . . ?
C27 C1 C37 121.9(5) . . ?
C27 C1 C5BA 117.3(5) . . ?
C5BA C1 C37 120.8(5) . . ?
C8 C8BA C48 121.1(5) . . ?
C37 C6 C24 122.7(5) . . ?
C25 C6 C37 117.4(5) . . ?
C25 C6 C24 119.9(5) . . ?
C8BA C8 C18 119.3(6) . . ?
C8BA C8 C29 120.8(5) . . ?
C18 C8 C29 119.8(5) . . ?
C32 C7CA C15 121.0(5) . . ?
C32 C7CA C6AA 117.5(6) . . ?
C6AA C7CA C15 121.5(6) . . ?
C2AA C12 C24 121.9(6) . . ?
C2AA C12 C44 116.9(6) . . ?
C44 C12 C24 121.2(6) . . ?
C9BA C2AA C12 122.5(6) . . ?
C7CA C15 C0AA 112.2(5) . . ?
C43 C18 C8 121.5(5) . . ?
C62 N20 C69 121.5(8) . . ?
C62 N20 C74 117.8(10) . . ?
C74 N20 C69 120.7(10) . . ?
O20 C7AA C5CA 115.7(6) . . ?
O20 C7AA C3AA 124.7(6) . . ?
C3AA C7AA C5CA 119.6(7) . . ?
C12 C24 C6 114.2(5) . . ?
C42 C25 C6 123.5(5) . . ?
C1 C27 C47 122.1(6) . . ?
O7 C29 C8 114.0(5) . . ?
O16 C29 O7 122.8(6) . . ?
O16 C29 C8 123.2(6) . . ?
C7CA C32 C4AA 122.2(6) . . ?
C4CA C5BA C1 121.7(6) . . ?
C9BA C39 C5AA 117.8(7) . . ?
C9BA C39 C33 122.8(7) . . ?
C5AA C39 C33 119.3(6) . . ?
C19 C0CA C0BA 117.1(6) . . ?
C19 C0CA C41 121.9(6) . . ?
C0BA C0CA C41 120.9(7) . . ?
O6CA C44 C12 114.7(6) . . ?
C5AA C44 O6CA 124.2(6) . . ?
C5AA C44 C12 121.1(6) . . ?
C4CA C45 C47 120.5(6) . . ?
C27 C47 C45 118.3(6) . . ?
C27 C47 C9CA 120.7(6) . 1_665 ?
C45 C47 C9CA 120.9(6) . 1_665 ?
O13 C6AA C7CA 115.5(6) . . ?
O13 C6AA C53 124.1(6) . . ?
C53 C6AA C7CA 120.4(7) . . ?
C2AA C9BA O17 125.0(6) . . ?
C2AA C9BA C39 120.7(6) . . ?
C39 C9BA O17 114.3(6) . . ?
C5BA C4CA C58 118.1(7) . . ?
C45 C4CA C5BA 120.1(6) . . ?
C45 C4CA C58 121.6(7) . . ?
C7AA C5CA C41 120.2(6) . . ?
C49 C5CA C7AA 117.9(6) . . ?
C49 C5CA C41 121.9(6) . . ?
C3AA C1AA C1CA 118.8(6) . . ?
C3AA C1AA C3CA 121.7(7) . . ?
C1CA C1AA C3CA 119.5(7) . . ?
C7AA C3AA C1AA 122.0(7) . . ?
O23 C4AA C32 124.1(7) . . ?
O23 C4AA C22 116.2(6) . . ?
C22 C4AA C32 119.7(7) . . ?
C44 C5AA C39 121.0(6) . . ?
C0CA C19 C8AA 121.9(6) . . ?
C4AA C22 C3CA 121.7(7) . . ?
C53 C22 C4AA 118.4(6) . . ?
C53 C22 C3CA 120.0(7) . . ?
O1BA C8AA C28 115.8(6) . . ?
C19 C8AA O1BA 123.5(6) . . ?
C19 C8AA C28 120.6(7) . . ?
O9AA C0BA C0CA 114.7(7) . . ?
C2CA C0BA O9AA 124.1(7) . . ?
C2CA C0BA C0CA 121.2(7) . . ?
C8AA C28 C33 121.7(7) . . ?
C8AA C28 C2CA 117.1(6) . . ?
C2CA C28 C33 121.2(6) . . ?
C39 C33 C28 111.1(5) . . ?
C72 N7BA C77 132.8(16) . . ?
C72 N7BA C8CA 108.4(10) . . ?
C8CA N7BA C77 117.1(17) . . ?
C5CA C41 C0CA 112.8(5) . . ?
O40 C1CA C1AA 118.3(7) . . ?
O40 C1CA C49 121.9(7) . . ?
C1AA C1CA C49 119.7(7) . . ?
C0BA C2CA C28 122.1(7) . . ?
C1AA C3CA C22 111.3(5) . . ?
C5CA C49 C1CA 121.9(7) . . ?
C22 C53 C6AA 121.8(6) . . ?
O2BA C58 O46 122.5(9) . . ?
O2BA C58 C4CA 121.4(8) . . ?
O46 C58 C4CA 115.9(9) . . ?
O36 C62 N20 128.2(9) . . ?
O80 C77 N7BA 90.9(18) . . ?
O4 C9CA Zn1 50.4(3) . . ?
O4 C9CA C47 119.4(6) . 1_445 ?
O11 C9CA Zn1 68.9(4) . . ?
O11 C9CA O4 119.1(7) . . ?
O11 C9CA C47 121.2(7) . 1_445 ?
C47 C9CA Zn1 166.7(5) 1_445 . ?

loop_
_geom_bond_atom_site_label_1
_geom_bond_atom_site_label_2
_geom_bond_distance
_geom_bond_site_symmetry_2
_geom_bond_publ_flag
Zn1 O2 1.894(4) . ?
Zn1 O4 2.003(5) . ?
Zn1 O11 2.405(6) . ?
Zn1 O21 1.992(5) . ?
Zn1 O9 1.964(6) . ?
Zn1 C9CA 2.556(7) . ?
O2 C50 1.280(7) . ?
O4 C9CA 1.258(9) . ?
O5 C50 1.245(7) . ?
O7 C29 1.294(7) . ?
O6CA C44 1.384(8) . ?
O6CA C4BA 1.421(8) . ?
O11 C9CA 1.234(8) . ?
O13 C6AA 1.382(8) . ?
O13 C6BA 1.419(10) . ?
O16 C29 1.205(7) . ?
O17 C9BA 1.395(8) . ?
O17 C59 1.404(9) . ?
O20 C7AA 1.363(8) . ?
O20 C38 1.424(8) . ?
O23 C4AA 1.370(8) . ?
O23 C56 1.402(10) . ?
O9AA C0BA 1.400(8) . ?
O9AA C3BA 1.388(11) . ?
O1BA C8AA 1.384(8) . ?
O1BA C52 1.404(9) . ?
O2BA C58 1.204(11) . ?
C31 C43 1.385(8) . ?
C31 C48 1.408(8) . ?
C34 C0AA 1.395(8) . ?
C34 C37 1.386(8) . ?
C0AA C42 1.407(8) . ?
C0AA C15 1.515(7) . ?
C37 C1 1.480(8) . ?
C37 C6 1.413(8) . ?
O40 C1CA 1.376(9) . ?
O40 C3 1.304(13) . ?
C42 C43 1.496(8) . ?
C42 C25 1.383(8) . ?
C43 C18 1.369(8) . ?
O46 C58 1.267(10) . ?
C48 C50 1.492(8) . ?
C48 C8BA 1.389(8) . ?
C1 C27 1.387(8) . ?
C1 C5BA 1.390(8) . ?
C8BA C8 1.375(8) . ?
C6 C24 1.520(8) . ?
C6 C25 1.391(8) . ?
C8 C18 1.404(8) . ?
C8 C29 1.480(9) . ?
C7CA C15 1.509(8) . ?
C7CA C32 1.384(8) . ?
C7CA C6AA 1.391(9) . ?
C12 C2AA 1.386(8) . ?
C12 C24 1.517(8) . ?
C12 C44 1.400(9) . ?
C2AA C9BA 1.367(9) . ?
N20 C62 1.304(10) . ?
N20 C69 1.425(12) . ?
N20 C74 1.400(11) . ?
C7AA C5CA 1.414(9) . ?
C7AA C3AA 1.378(9) . ?
C27 C47 1.390(8) . ?
C32 C4AA 1.391(9) . ?
C5BA C4CA 1.373(8) . ?
O36 C62 1.229(10) . ?
C39 C9BA 1.393(9) . ?
C39 C5AA 1.393(9) . ?
C39 C33 1.509(10) . ?
C0CA C19 1.365(9) . ?
C0CA C0BA 1.406(9) . ?
C0CA C41 1.531(9) . ?
C44 C5AA 1.383(9) . ?
C45 C47 1.394(9) . ?
C45 C4CA 1.371(9) . ?
C47 C9CA 1.488(9) 1_665 ?
C6AA C53 1.389(9) . ?
C4CA C58 1.502(10) . ?
C5CA C41 1.520(9) . ?
C5CA C49 1.380(9) . ?
C1AA C3AA 1.380(10) . ?
C1AA C1CA 1.386(10) . ?
C1AA C3CA 1.531(9) . ?
C4AA C22 1.390(9) . ?
C19 C8AA 1.383(9) . ?
C22 C3CA 1.533(9) . ?
C22 C53 1.375(10) . ?
C8AA C28 1.386(9) . ?
C0BA C2CA 1.343(10) . ?
C28 C33 1.518(9) . ?
C28 C2CA 1.391(9) . ?
N7BA C72 1.400(12) . ?
N7BA C77 1.53(2) . ?
N7BA C8CA 1.443(15) . ?
C1CA C49 1.390(10) . ?
C77 O80 1.07(3) . ?

loop_
_geom_torsion_atom_site_label_1
_geom_torsion_atom_site_label_2
_geom_torsion_atom_site_label_3
_geom_torsion_atom_site_label_4
_geom_torsion
_geom_torsion_site_symmetry_1
_geom_torsion_site_symmetry_2
_geom_torsion_site_symmetry_3
_geom_torsion_site_symmetry_4
_geom_torsion_publ_flag
Zn1 O2 C50 O5 -5.8(10) . . . . ?
Zn1 O2 C50 C48 175.6(4) . . . . ?
Zn1 O4 C9CA O11 4.9(8) . . . . ?
Zn1 O4 C9CA C47 -169.6(5) . . . 1_445 ?
Zn1 O11 C9CA O4 -4.0(7) . . . . ?
Zn1 O11 C9CA C47 170.4(6) . . . 1_445 ?
O4 Zn1 O2 C50 -52.6(6) . . . . ?
O6CA C44 C5AA C39 -179.4(5) . . . . ?
O11 Zn1 O2 C50 -113.1(6) . . . . ?
O13 C6AA C53 C22 179.5(6) . . . . ?
O20 C7AA C5CA C41 2.9(9) . . . . ?
O20 C7AA C5CA C49 -177.3(6) . . . . ?
O20 C7AA C3AA C1AA 179.2(6) . . . . ?
O21 Zn1 O2 C50 154.6(5) . . . . ?
O23 C4AA C22 C3CA 0.0(9) . . . . ?
O23 C4AA C22 C53 -178.8(6) . . . . ?
O9AA C0BA C2CA C28 -179.8(6) . . . . ?
O1BA C8AA C28 C33 4.2(9) . . . . ?
O1BA C8AA C28 C2CA -179.3(6) . . . . ?
C31 C43 C18 C8 -0.1(9) . . . . ?
C31 C48 C50 O2 5.1(8) . . . . ?
C31 C48 C50 O5 -173.5(5) . . . . ?
C31 C48 C8BA C8 0.5(8) . . . . ?
C34 C0AA C42 C43 -173.5(5) . . . . ?
C34 C0AA C42 C25 6.4(8) . . . . ?
C34 C0AA C15 C7CA -84.3(7) . . . . ?
C34 C37 C1 C27 -123.8(6) . . . . ?
C34 C37 C1 C5BA 55.9(8) . . . . ?
C34 C37 C6 C24 -172.8(5) . . . . ?
C34 C37 C6 C25 4.6(8) . . . . ?
C0AA C34 C37 C1 176.3(5) . . . . ?
C0AA C34 C37 C6 -3.0(8) . . . . ?
C0AA C42 C43 C31 -115.2(6) . . . . ?
C0AA C42 C43 C18 70.1(8) . . . . ?
C0AA C42 C25 C6 -4.9(9) . . . . ?
C37 C34 C0AA C42 -2.6(8) . . . . ?
C37 C34 C0AA C15 174.3(5) . . . . ?
C37 C1 C27 C47 -178.1(6) . . . . ?
C37 C1 C5BA C4CA -179.9(6) . . . . ?
C37 C6 C24 C12 77.2(7) . . . . ?
C37 C6 C25 C42 -0.7(9) . . . . ?
O40 C1CA C49 C5CA -179.1(7) . . . . ?
C42 C0AA C15 C7CA 92.4(7) . . . . ?
C42 C43 C18 C8 174.7(5) . . . . ?
C43 C31 C48 C50 179.6(5) . . . . ?
C43 C31 C48 C8BA 1.1(8) . . . . ?
C43 C42 C25 C6 175.0(5) . . . . ?
C48 C31 C43 C42 -176.1(5) . . . . ?
C48 C31 C43 C18 -1.2(9) . . . . ?
C48 C8BA C8 C18 -1.8(9) . . . . ?
C48 C8BA C8 C29 174.7(5) . . . . ?
C50 C48 C8BA C8 -178.0(5) . . . . ?
C1 C37 C6 C24 8.0(8) . . . . ?
C1 C37 C6 C25 -174.6(5) . . . . ?
C1 C27 C47 C45 -3.0(10) . . . . ?
C1 C27 C47 C9CA 173.4(6) . . . 1_665 ?
C1 C5BA C4CA C45 -0.9(10) . . . . ?
C1 C5BA C4CA C58 -175.1(6) . . . . ?
C8BA C48 C50 O2 -176.4(5) . . . . ?
C8BA C48 C50 O5 5.0(9) . . . . ?
C8BA C8 C18 C43 1.6(9) . . . . ?
C8BA C8 C29 O7 7.4(9) . . . . ?
C8BA C8 C29 O16 -170.4(7) . . . . ?
C6 C37 C1 C27 55.4(8) . . . . ?
C6 C37 C1 C5BA -124.8(6) . . . . ?
C7CA C32 C4AA O23 -179.9(6) . . . . ?
C7CA C32 C4AA C22 0.6(9) . . . . ?
C7CA C6AA C53 C22 0.6(10) . . . . ?
C12 C2AA C9BA O17 -179.6(6) . . . . ?
C12 C2AA C9BA C39 0.2(9) . . . . ?
C12 C44 C5AA C39 1.8(9) . . . . ?
C2AA C12 C24 C6 -97.3(6) . . . . ?
C2AA C12 C44 O6CA 179.2(5) . . . . ?
C2AA C12 C44 C5AA -1.9(8) . . . . ?
C15 C0AA C42 C43 9.7(8) . . . . ?
C15 C0AA C42 C25 -170.4(5) . . . . ?
C15 C7CA C32 C4AA 177.2(6) . . . . ?
C15 C7CA C6AA O13 3.2(8) . . . . ?
C15 C7CA C6AA C53 -177.8(6) . . . . ?
C18 C8 C29 O7 -176.1(6) . . . . ?
C18 C8 C29 O16 6.1(10) . . . . ?
C7AA C5CA C41 C0CA 79.4(8) . . . . ?
C7AA C5CA C49 C1CA -1.8(11) . . . . ?
C24 C6 C25 C42 176.7(5) . . . . ?
C24 C12 C2AA C9BA -177.8(5) . . . . ?
C24 C12 C44 O6CA -2.0(8) . . . . ?
C24 C12 C44 C5AA 176.9(5) . . . . ?
C25 C42 C43 C31 64.9(7) . . . . ?
C25 C42 C43 C18 -109.8(7) . . . . ?
C25 C6 C24 C12 -100.1(6) . . . . ?
C27 C1 C5BA C4CA -0.1(9) . . . . ?
C29 C8 C18 C43 -174.9(6) . . . . ?
C32 C7CA C15 C0AA -97.4(6) . . . . ?
C32 C7CA C6AA O13 -178.3(5) . . . . ?
C32 C7CA C6AA C53 0.7(9) . . . . ?
C32 C4AA C22 C3CA 179.5(6) . . . . ?
C32 C4AA C22 C53 0.7(9) . . . . ?
C5BA C1 C27 C47 2.1(9) . . . . ?
C5BA C4CA C58 O2BA -1.2(13) . . . . ?
C5BA C4CA C58 O46 173.3(8) . . . . ?
C38 O20 C7AA C5CA 172.5(6) . . . . ?
C38 O20 C7AA C3AA -6.8(10) . . . . ?
C0CA C19 C8AA O1BA -178.8(6) . . . . ?
C0CA C19 C8AA C28 -0.3(10) . . . . ?
C0CA C0BA C2CA C28 0.9(11) . . . . ?
C44 C12 C2AA C9BA 0.9(8) . . . . ?
C44 C12 C24 C6 84.0(7) . . . . ?
C45 C4CA C58 O2BA -175.3(9) . . . . ?
C45 C4CA C58 O46 -0.8(12) . . . . ?
C47 C45 C4CA C5BA 0.0(10) . . . . ?
C47 C45 C4CA C58 174.0(7) . . . . ?
C6AA C7CA C15 C0AA 81.1(7) . . . . ?
C6AA C7CA C32 C4AA -1.3(9) . . . . ?
C9BA C39 C5AA C44 -0.6(9) . . . . ?
C9BA C39 C33 C28 100.2(7) . . . . ?
C4CA C45 C47 C27 1.9(10) . . . . ?
C4CA C45 C47 C9CA -174.4(6) . . . 1_665 ?
C5CA C7AA C3AA C1AA -0.1(10) . . . . ?
O9 Zn1 O2 C50 54.5(6) . . . . ?
C1AA C1CA C49 C5CA -0.4(11) . . . . ?
C3AA C7AA C5CA C41 -177.8(6) . . . . ?
C3AA C7AA C5CA C49 2.0(10) . . . . ?
C3AA C1AA C1CA O40 -178.9(6) . . . . ?
C3AA C1AA C1CA C49 2.3(11) . . . . ?
C3AA C1AA C3CA C22 -86.7(9) . . . . ?
C4AA C22 C3CA C1AA 107.8(8) . . . . ?
C4AA C22 C53 C6AA -1.3(10) . . . . ?
C5AA C39 C9BA O17 179.5(5) . . . . ?
C5AA C39 C9BA C2AA -0.3(9) . . . . ?
C5AA C39 C33 C28 -79.3(8) . . . . ?
C19 C0CA C0BA O9AA -178.5(6) . . . . ?
C19 C0CA C0BA C2CA 0.9(10) . . . . ?
C19 C0CA C41 C5CA -102.6(7) . . . . ?
C19 C8AA C28 C33 -174.4(6) . . . . ?
C19 C8AA C28 C2CA 2.0(10) . . . . ?
C8AA C28 C33 C39 106.6(7) . . . . ?
C8AA C28 C2CA C0BA -2.3(10) . . . . ?
C0BA C0CA C19 C8AA -1.2(10) . . . . ?
C0BA C0CA C41 C5CA 73.9(8) . . . . ?
C3BA O9AA C0BA C0CA -168.4(9) . . . . ?
C3BA O9AA C0BA C2CA 12.2(13) . . . . ?
C4BA O6CA C44 C12 178.4(5) . . . . ?
C4BA O6CA C44 C5AA -0.5(9) . . . . ?
C33 C39 C9BA O17 -0.1(9) . . . . ?
C33 C39 C9BA C2AA -179.9(6) . . . . ?
C33 C39 C5AA C44 178.9(5) . . . . ?
C33 C28 C2CA C0BA 174.1(7) . . . . ?
C6BA O13 C6AA C7CA -173.6(7) . . . . ?
C6BA O13 C6AA C53 7.5(11) . . . . ?
C41 C0CA C19 C8AA 175.5(6) . . . . ?
C41 C0CA C0BA O9AA 4.9(9) . . . . ?
C41 C0CA C0BA C2CA -175.8(6) . . . . ?
C41 C5CA C49 C1CA 178.0(6) . . . . ?
C1CA C1AA C3AA C7AA -2.1(10) . . . . ?
C1CA C1AA C3CA C22 95.1(8) . . . . ?
C2CA C28 C33 C39 -69.7(8) . . . . ?
C3CA C1AA C3AA C7AA 179.7(6) . . . . ?
C3CA C1AA C1CA O40 -0.7(10) . . . . ?
C3CA C1AA C1CA C49 -179.5(6) . . . . ?
C3CA C22 C53 C6AA 179.9(6) . . . . ?
C49 C5CA C41 C0CA -100.4(8) . . . . ?
C52 O1BA C8AA C19 25.0(10) . . . . ?
C52 O1BA C8AA C28 -153.6(7) . . . . ?
C53 C22 C3CA C1AA -73.5(9) . . . . ?
C56 O23 C4AA C32 6.3(11) . . . . ?
C56 O23 C4AA C22 -174.2(7) . . . . ?
C59 O17 C9BA C2AA 12.0(10) . . . . ?
C59 O17 C9BA C39 -167.8(6) . . . . ?
C69 N20 C62 O36 -176.8(10) . . . . ?
C72 N7BA C77 O80 -156(2) . . . . ?
C74 N20 C62 O36 3.2(15) . . . . ?
C9CA Zn1 O2 C50 -84.4(6) . . . . ?
C8CA N7BA C77 O80 41(2) . . . . ?
C3 O40 C1CA C1AA 148.2(14) . . . . ?
C3 O40 C1CA C49 -33.0(17) . . . . ?
